data_4021502
loop_
_publ_author_name
'Gabriela Islas-Gonz\'alez'
'Jordi Benet-Buchholz'
'Miguel A. Maestro'
'Antoni Riera'
'Miquel A. Peric\`as'

_publ_contact_author
;
    Maestro, Miguel A.
    Facultade de Ciencias    
    Universidade da Coru\~na
    E-15071 A Coru\~na
    Spain
;
_publ_contact_author_email qfmaestr@udc.es
_publ_section_title
;
 Boron Trifluoride-Induced, New Stereospecific Rearrangements of
 Chiral Epoxy Ethers. Ready Access to Enantiopure
 4-(Diarylmethyl)-1,3-dioxolanes and 4,5-Disubstituted
 Tetrahydrobenzo[c]oxepin-4-ols
;
_journal_name_full 'Journal of Organic Chemistry'
_journal_page_first 1537
_journal_page_last 1544
_journal_paper_doi 10.1021/jo052208e
_journal_volume 71
_journal_year 2006
_chemical_absolute_configuration ad
_chemical_formula_sum 'C30 H29 N O6 S2'
_chemical_formula_weight 563.66
_chemical_name_common
;
 ?
;
_chemical_name_systematic
; 
 ? 
;
_space_group_IT_number 4
_symmetry_cell_setting monoclinic
_symmetry_space_group_name_Hall 'P 2yb'
_symmetry_space_group_name_H-M 'P 1 21 1'
_atom_sites_solution_hydrogens geom
_atom_sites_solution_primary direct
_atom_sites_solution_secondary difmap
_audit_creation_method SHELXL-97
_cell_angle_alpha 90.00
_cell_angle_beta 93.167(2)
_cell_angle_gamma 90.00
_cell_formula_units_Z 4
_cell_length_a 9.3773(9)
_cell_length_b 28.293(3)
_cell_length_c 10.4971(11)
_cell_measurement_reflns_used 4508
_cell_measurement_temperature 298(2)
_cell_measurement_theta_max 22.34
_cell_measurement_theta_min 2.18
_cell_volume 2780.8(5)
_computing_cell_refinement 'Bruker SMART'
_computing_data_collection 'Bruker SMART'
_computing_data_reduction 'Bruker SAINT'
_computing_molecular_graphics 'Bruker SHELXTL'
_computing_publication_material 'Bruker SHELXTL'
_computing_structure_refinement 'SHELXL-97 (Sheldrick, 1997)'
_computing_structure_solution 'SHELXS-97 (Sheldrick, 1990)'
_diffrn_ambient_temperature 298(2)
_diffrn_measured_fraction_theta_full 0.952
_diffrn_measured_fraction_theta_max 0.952
_diffrn_measurement_device_type 'CCD area detector'
_diffrn_measurement_method 'phi and omega scans'
_diffrn_radiation_monochromator graphite
_diffrn_radiation_source 'fine-focus sealed tube'
_diffrn_radiation_type MoK\a
_diffrn_radiation_wavelength 0.71073
_diffrn_reflns_av_R_equivalents 0.0401
_diffrn_reflns_av_sigmaI/netI 0.0985
_diffrn_reflns_limit_h_max 12
_diffrn_reflns_limit_h_min -11
_diffrn_reflns_limit_k_max 37
_diffrn_reflns_limit_k_min -29
_diffrn_reflns_limit_l_max 13
_diffrn_reflns_limit_l_min -13
_diffrn_reflns_number 17604
_diffrn_reflns_theta_full 28.32
_diffrn_reflns_theta_max 28.32
_diffrn_reflns_theta_min 1.94
_exptl_absorpt_coefficient_mu 0.236
_exptl_absorpt_correction_T_max 0.9791
_exptl_absorpt_correction_T_min 0.8911
_exptl_absorpt_correction_type empirical
_exptl_crystal_colour Colourless
_exptl_crystal_density_diffrn 1.346
_exptl_crystal_density_method 'not measured'
_exptl_crystal_description Needle
_exptl_crystal_F_000 1184
_exptl_crystal_size_max 0.50
_exptl_crystal_size_mid 0.13
_exptl_crystal_size_min 0.09
_refine_diff_density_max 0.186
_refine_diff_density_min -0.225
_refine_diff_density_rms 0.042
_refine_ls_abs_structure_details 'Flack H D (1983), Acta Cryst. A39, 876-881'
_refine_ls_abs_structure_Flack 0.03(5)
_refine_ls_extinction_method none
_refine_ls_goodness_of_fit_ref 0.978
_refine_ls_hydrogen_treatment noref
_refine_ls_matrix_type full
_refine_ls_number_parameters 717
_refine_ls_number_reflns 10675
_refine_ls_number_restraints 1
_refine_ls_restrained_S_all 0.978
_refine_ls_R_factor_all 0.1369
_refine_ls_R_factor_gt 0.0486
_refine_ls_shift/su_max 0.000
_refine_ls_shift/su_mean 0.000
_refine_ls_structure_factor_coef Fsqd
_refine_ls_weighting_details 'calc w=1/[\s^2^(Fo^2^)+(0.0403P)^2^+0.0000P] where P=(Fo^2^+2Fc^2^)/3'
_refine_ls_weighting_scheme calc
_refine_ls_wR_factor_gt 0.0851
_refine_ls_wR_factor_ref 0.1067
_reflns_number_gt 5584
_reflns_number_total 10675
_reflns_threshold_expression >2sigma(I)
_cod_data_source_file jo052208esi20051025_100433.cif
_cod_depositor_comments
;
The following automatic conversions were performed:
'_symmetry_cell_setting' value 'Monoclinic' changed to 'monoclinic'
according to '/home/saulius/struct/CIF-dictionaries/cif_core.dic'
dictionary named 'cif_core.dic' version 2.4.1 from 2010-06-29.

Automatic conversion script
Id: cif_fix_enum 1527 2010-12-29 10:47:43Z saulius 
;
_cod_original_sg_symbol_H-M 'P 21'
_cod_database_code 4021502

loop_
_symmetry_equiv_pos_as_xyz
'x, y, z'
'-x, y+1/2, -z'

loop_
_atom_site_label
_atom_site_type_symbol
_atom_site_fract_x
_atom_site_fract_y
_atom_site_fract_z
_atom_site_U_iso_or_equiv
_atom_site_adp_type
_atom_site_occupancy
_atom_site_symmetry_multiplicity
_atom_site_calc_flag
_atom_site_refinement_flags
_atom_site_disorder_assembly
_atom_site_disorder_group
S1 S 0.07759(10) 0.45026(4) 0.02528(10) 0.0537(3) Uani 1 1 d . . .
S2 S 0.33101(11) 0.39769(4) 0.13133(10) 0.0531(3) Uani 1 1 d . . .
S3 S 0.48942(11) 0.21798(4) 0.28913(11) 0.0544(3) Uani 1 1 d . . .
S4 S 0.75915(12) 0.25144(4) 0.41304(11) 0.0589(3) Uani 1 1 d . . .
O1 O 0.0673(3) 0.49581(11) -0.0310(3) 0.0685(9) Uani 1 1 d . . .
O2 O 0.0562(3) 0.40900(12) -0.0506(3) 0.0708(9) Uani 1 1 d . . .
O3 O 0.4185(3) 0.40812(11) 0.2430(2) 0.0688(9) Uani 1 1 d . . .
O4 O 0.2250(3) 0.36209(10) 0.1344(3) 0.0701(9) Uani 1 1 d . . .
O5 O 0.3153(3) 0.66336(12) 0.1168(4) 0.1000(13) Uani 1 1 d . A .
O6 O 0.4031(5) 0.72548(16) 0.2242(6) 0.084(2) Uani 0.872(14) 1 d P A 1
O6' O 0.366(3) 0.7390(10) 0.134(4) 0.071(12) Uiso 0.128(14) 1 d P A 2
O7 O 0.5138(3) 0.24872(12) 0.1860(3) 0.0764(9) Uani 1 1 d . . .
O8 O 0.4333(3) 0.17201(10) 0.2620(3) 0.0692(9) Uani 1 1 d . . .
O9 O 0.6757(3) 0.29338(10) 0.4154(3) 0.0745(9) Uani 1 1 d . . .
O10 O 0.8381(3) 0.23511(11) 0.5247(3) 0.0731(9) Uani 1 1 d . . .
O11 O 0.7412(3) -0.01023(11) 0.4520(3) 0.0739(9) Uani 1 1 d . B .
O12 O 0.7994(5) -0.07733(16) 0.3602(7) 0.089(3) Uani 0.769(13) 1 d P B 1
O12' O 0.8410(16) -0.0827(5) 0.464(2) 0.071(7) Uiso 0.231(13) 1 d P B 2
N1 N 0.2448(3) 0.44804(12) 0.0912(3) 0.0458(8) Uani 1 1 d . . .
N2 N 0.6445(3) 0.20727(11) 0.3738(3) 0.0481(9) Uani 1 1 d . . .
C1 C 0.3206(4) 0.49177(14) 0.1104(4) 0.0441(10) Uani 1 1 d . . .
C2 C 0.3349(4) 0.51222(14) 0.2285(4) 0.0505(11) Uani 1 1 d . . .
H2B H 0.2957 0.4976 0.2978 0.061 Uiso 1 1 calc R . .
C3 C 0.4065(4) 0.55414(15) 0.2449(4) 0.0510(11) Uani 1 1 d . . .
H3B H 0.4172 0.5670 0.3264 0.061 Uiso 1 1 calc R . .
C4 C 0.4638(4) 0.57807(14) 0.1440(4) 0.0459(10) Uani 1 1 d . . .
C5 C 0.4464(4) 0.55686(16) 0.0242(4) 0.0580(12) Uani 1 1 d . . .
H5A H 0.4821 0.5718 -0.0464 0.070 Uiso 1 1 calc R . .
C6 C 0.3781(4) 0.51470(15) 0.0091(4) 0.0532(11) Uani 1 1 d . . .
H6A H 0.3698 0.5010 -0.0714 0.064 Uiso 1 1 calc R . .
C7 C 0.5385(4) 0.62481(13) 0.1658(4) 0.0441(9) Uani 1 1 d . . .
H7A H 0.5342 0.6322 0.2567 0.053 Uiso 1 1 calc R . .
C8 C 0.6950(4) 0.62317(13) 0.1372(4) 0.0426(9) Uani 1 1 d . . .
C9 C 0.7988(5) 0.62591(16) 0.2347(4) 0.0659(13) Uani 1 1 d . . .
H9B H 0.7719 0.6293 0.3181 0.079 Uiso 1 1 calc R . .
C10 C 0.9437(5) 0.62366(19) 0.2114(6) 0.0793(15) Uani 1 1 d . . .
H10B H 1.0117 0.6252 0.2792 0.095 Uiso 1 1 calc R . .
C11 C 0.9857(6) 0.61933(19) 0.0914(7) 0.0838(16) Uani 1 1 d . . .
H11A H 1.0823 0.6182 0.0760 0.101 Uiso 1 1 calc R . .
C12 C 0.8864(5) 0.61667(18) -0.0064(5) 0.0787(15) Uani 1 1 d . . .
H12A H 0.9152 0.6129 -0.0891 0.094 Uiso 1 1 calc R . .
C13 C 0.7423(4) 0.61951(16) 0.0147(4) 0.0636(12) Uani 1 1 d . . .
H13A H 0.6760 0.6190 -0.0545 0.076 Uiso 1 1 calc R . .
C14 C -0.0384(4) 0.44936(16) 0.1515(3) 0.0453(9) Uani 1 1 d . . .
C15 C -0.1076(4) 0.49014(17) 0.1825(4) 0.0619(12) Uani 1 1 d . . .
H15A H -0.0890 0.5185 0.1416 0.074 Uiso 1 1 calc R . .
C16 C -0.2044(5) 0.48811(18) 0.2749(5) 0.0683(13) Uani 1 1 d . . .
H16A H -0.2531 0.5155 0.2947 0.082 Uiso 1 1 calc R . .
C17 C -0.2329(4) 0.44743(18) 0.3397(4) 0.0548(11) Uani 1 1 d . . .
C18 C -0.1629(4) 0.40739(17) 0.3065(4) 0.0567(11) Uani 1 1 d . . .
H18A H -0.1819 0.3792 0.3477 0.068 Uiso 1 1 calc R . .
C19 C -0.0643(4) 0.40766(16) 0.2131(4) 0.0555(11) Uani 1 1 d . . .
H19A H -0.0165 0.3801 0.1925 0.067 Uiso 1 1 calc R . .
C20 C -0.3386(4) 0.4471(2) 0.4419(4) 0.0744(14) Uani 1 1 d . . .
H20A H -0.3764 0.4158 0.4502 0.112 Uiso 1 1 calc R . .
H20B H -0.4149 0.4686 0.4194 0.112 Uiso 1 1 calc R . .
H20C H -0.2919 0.4566 0.5215 0.112 Uiso 1 1 calc R . .
C21 C 0.4420(4) 0.38640(14) 0.0061(4) 0.0477(10) Uani 1 1 d . . .
C22 C 0.5830(4) 0.39741(18) 0.0182(5) 0.0743(14) Uani 1 1 d . . .
H22A H 0.6192 0.4131 0.0909 0.089 Uiso 1 1 calc R . .
C23 C 0.6725(5) 0.38560(19) -0.0758(5) 0.0803(15) Uani 1 1 d . . .
H23A H 0.7689 0.3933 -0.0666 0.096 Uiso 1 1 calc R . .
C24 C 0.6206(5) 0.36264(17) -0.1827(5) 0.0666(13) Uani 1 1 d . . .
C25 C 0.4789(6) 0.35335(19) -0.1957(5) 0.0796(15) Uani 1 1 d . . .
H25A H 0.4417 0.3389 -0.2699 0.096 Uiso 1 1 calc R . .
C26 C 0.3900(5) 0.36466(18) -0.1028(5) 0.0714(14) Uani 1 1 d . . .
H26A H 0.2932 0.3576 -0.1133 0.086 Uiso 1 1 calc R . .
C27 C 0.7224(6) 0.3487(2) -0.2829(5) 0.1000(18) Uani 1 1 d . . .
H27A H 0.8190 0.3523 -0.2490 0.150 Uiso 1 1 calc R . .
H27B H 0.7069 0.3685 -0.3565 0.150 Uiso 1 1 calc R . .
H27C H 0.7060 0.3163 -0.3068 0.150 Uiso 1 1 calc R . .
C28 C 0.4624(4) 0.66475(15) 0.0921(4) 0.0554(11) Uani 1 1 d . A .
H28A H 0.4752 0.6615 0.0004 0.066 Uiso 1 1 calc R . .
C29 C 0.2780(6) 0.7063(2) 0.1698(6) 0.0919(18) Uani 1 1 d . . .
H29A H 0.2365 0.7272 0.1046 0.110 Uiso 0.872(14) 1 calc PR A 1
H29B H 0.2090 0.7015 0.2342 0.110 Uiso 0.872(14) 1 calc PR A 1
H29C H 0.2830 0.7039 0.2612 0.110 Uiso 0.128(14) 1 d PR A 2
H29D H 0.1820 0.7146 0.1419 0.110 Uiso 0.128(14) 1 d PR A 2
C30 C 0.5061(5) 0.71357(16) 0.1377(4) 0.0634(12) Uani 1 1 d . . .
H30A H 0.6010 0.7132 0.1794 0.076 Uiso 0.872(14) 1 calc PR A 1
H30B H 0.5047 0.7358 0.0672 0.076 Uiso 0.872(14) 1 calc PR A 1
H30C H 0.5713 0.7279 0.0818 0.076 Uiso 0.128(14) 1 d PR A 2
H30D H 0.5493 0.7126 0.2227 0.076 Uiso 0.128(14) 1 d PR A 2
C31 C 0.7079(4) 0.16073(14) 0.3658(4) 0.0436(10) Uani 1 1 d . . .
C32 C 0.7463(4) 0.14299(14) 0.2498(4) 0.0445(10) Uani 1 1 d . . .
H32A H 0.7254 0.1599 0.1750 0.053 Uiso 1 1 calc R . .
C33 C 0.8150(4) 0.10061(14) 0.2459(4) 0.0475(10) Uani 1 1 d . . .
H33A H 0.8404 0.0889 0.1675 0.057 Uiso 1 1 calc R . .
C34 C 0.8476(4) 0.07487(14) 0.3535(4) 0.0434(10) Uani 1 1 d . . .
C35 C 0.8075(4) 0.09311(16) 0.4687(4) 0.0589(12) Uani 1 1 d . . .
H35A H 0.8299 0.0764 0.5434 0.071 Uiso 1 1 calc R . .
C36 C 0.7346(4) 0.13565(15) 0.4758(4) 0.0509(10) Uani 1 1 d . . .
H36A H 0.7048 0.1468 0.5534 0.061 Uiso 1 1 calc R . .
C37 C 0.8743(4) 0.25333(16) 0.2873(4) 0.0541(11) Uani 1 1 d . . .
C38 C 0.8419(5) 0.28185(16) 0.1842(5) 0.0680(13) Uani 1 1 d . . .
H38A H 0.7603 0.3006 0.1811 0.082 Uiso 1 1 calc R . .
C39 C 0.9324(6) 0.28222(18) 0.0855(5) 0.0779(14) Uani 1 1 d . . .
H39A H 0.9126 0.3022 0.0164 0.093 Uiso 1 1 calc R . .
C40 C 1.0513(5) 0.2538(2) 0.0864(5) 0.0744(14) Uani 1 1 d . . .
C41 C 1.0792(5) 0.2249(2) 0.1896(6) 0.0805(15) Uani 1 1 d . . .
H41A H 1.1578 0.2049 0.1907 0.097 Uiso 1 1 calc R . .
C42 C 0.9925(4) 0.22508(18) 0.2922(5) 0.0676(13) Uani 1 1 d . . .
H42A H 1.0144 0.2063 0.3633 0.081 Uiso 1 1 calc R . .
C43 C 1.1490(6) 0.2540(2) -0.0227(6) 0.112(2) Uani 1 1 d . . .
H43A H 1.1601 0.2222 -0.0531 0.167 Uiso 1 1 calc R . .
H43B H 1.2405 0.2663 0.0060 0.167 Uiso 1 1 calc R . .
H43C H 1.1086 0.2733 -0.0905 0.167 Uiso 1 1 calc R . .
C44 C 0.3821(4) 0.24643(15) 0.3971(4) 0.0492(10) Uani 1 1 d . . .
C45 C 0.3429(5) 0.29199(16) 0.3752(4) 0.0674(13) Uani 1 1 d . . .
H45A H 0.3810 0.3093 0.3099 0.081 Uiso 1 1 calc R . .
C46 C 0.2453(5) 0.31192(16) 0.4522(5) 0.0735(14) Uani 1 1 d . . .
H46A H 0.2160 0.3429 0.4364 0.088 Uiso 1 1 calc R . .
C47 C 0.1901(4) 0.28800(17) 0.5508(4) 0.0571(12) Uani 1 1 d . . .
C48 C 0.2317(5) 0.24245(18) 0.5703(4) 0.0682(13) Uani 1 1 d . . .
H48A H 0.1950 0.2253 0.6366 0.082 Uiso 1 1 calc R . .
C49 C 0.3276(4) 0.22137(16) 0.4930(4) 0.0643(12) Uani 1 1 d . . .
H49A H 0.3547 0.1901 0.5068 0.077 Uiso 1 1 calc R . .
C50 C 0.0807(5) 0.31114(17) 0.6329(5) 0.0794(15) Uani 1 1 d . . .
H50A H 0.0101 0.3271 0.5790 0.119 Uiso 1 1 calc R . .
H50B H 0.1278 0.3335 0.6896 0.119 Uiso 1 1 calc R . .
H50C H 0.0353 0.2874 0.6817 0.119 Uiso 1 1 calc R . .
C51 C 0.9303(4) 0.02866(14) 0.3442(4) 0.0497(10) Uani 1 1 d . . .
H51A H 0.9016 0.0150 0.2608 0.060 Uiso 1 1 calc R . .
C52 C 1.0914(4) 0.03704(14) 0.3434(4) 0.0479(10) Uani 1 1 d . . .
C53 C 1.1620(5) 0.06764(16) 0.4263(5) 0.0677(13) Uani 1 1 d . . .
H53A H 1.1112 0.0842 0.4855 0.081 Uiso 1 1 calc R . .
C54 C 1.3076(5) 0.07412(19) 0.4229(6) 0.0872(16) Uani 1 1 d . . .
H54A H 1.3533 0.0952 0.4795 0.105 Uiso 1 1 calc R . .
C55 C 1.3851(5) 0.0504(2) 0.3389(6) 0.0785(15) Uani 1 1 d . . .
H55A H 1.4832 0.0550 0.3379 0.094 Uiso 1 1 calc R . .
C56 C 1.3182(5) 0.0199(2) 0.2562(5) 0.0774(15) Uani 1 1 d . . .
H56A H 1.3698 0.0036 0.1971 0.093 Uiso 1 1 calc R . .
C57 C 1.1719(4) 0.01329(17) 0.2604(4) 0.0655(13) Uani 1 1 d . . .
H57A H 1.1271 -0.0082 0.2044 0.079 Uiso 1 1 calc R . .
C58 C 0.8931(4) -0.00746(16) 0.4417(4) 0.0597(12) Uani 1 1 d . B .
H58A H 0.9389 0.0010 0.5248 0.072 Uiso 1 1 calc R . .
C59 C 0.6974(5) -0.0548(2) 0.4175(6) 0.0959(18) Uani 1 1 d . . .
H59A H 0.6730 -0.0723 0.4928 0.115 Uiso 0.769(13) 1 calc PR B 1
H59B H 0.6127 -0.0529 0.3604 0.115 Uiso 0.769(13) 1 calc PR B 1
H59C H 0.6780 -0.0576 0.3271 0.115 Uiso 0.231(13) 1 d PR B 2
H59D H 0.6157 -0.0649 0.4616 0.115 Uiso 0.231(13) 1 d PR B 2
C60 C 0.9319(5) -0.05794(16) 0.4087(5) 0.0698(13) Uani 1 1 d . . .
H60A H 1.0027 -0.0587 0.3447 0.084 Uiso 0.769(13) 1 calc PR B 1
H60B H 0.9685 -0.0750 0.4837 0.084 Uiso 0.769(13) 1 calc PR B 1
H60C H 0.9210 -0.0630 0.3182 0.084 Uiso 0.231(13) 1 d PR B 2
H60D H 1.0285 -0.0651 0.4373 0.084 Uiso 0.231(13) 1 d PR B 2

loop_
_atom_site_aniso_label
_atom_site_aniso_U_11
_atom_site_aniso_U_22
_atom_site_aniso_U_33
_atom_site_aniso_U_23
_atom_site_aniso_U_13
_atom_site_aniso_U_12
S1 0.0440(6) 0.0729(8) 0.0442(6) 0.0080(7) 0.0018(5) -0.0088(6)
S2 0.0577(7) 0.0515(7) 0.0504(7) 0.0051(6) 0.0057(5) 0.0006(6)
S3 0.0507(6) 0.0562(7) 0.0562(7) -0.0046(6) 0.0027(5) 0.0048(6)
S4 0.0577(7) 0.0535(7) 0.0661(8) -0.0184(6) 0.0105(6) -0.0111(6)
O1 0.0609(18) 0.088(2) 0.0562(18) 0.0353(18) -0.0008(14) 0.0026(16)
O2 0.0585(18) 0.102(3) 0.0518(18) -0.0220(18) 0.0043(14) -0.0176(17)
O3 0.083(2) 0.079(2) 0.0428(17) 0.0006(16) -0.0132(16) 0.0084(17)
O4 0.0669(19) 0.0525(19) 0.093(2) 0.0102(17) 0.0229(17) -0.0089(16)
O5 0.048(2) 0.062(2) 0.190(4) -0.013(3) 0.004(2) 0.0064(17)
O6 0.077(3) 0.085(3) 0.092(5) -0.016(3) 0.019(3) 0.002(2)
O7 0.086(2) 0.086(2) 0.0582(19) 0.0133(19) 0.0114(16) 0.0170(19)
O8 0.0518(18) 0.057(2) 0.096(2) -0.0256(18) -0.0134(16) -0.0013(15)
O9 0.084(2) 0.049(2) 0.093(2) -0.0231(17) 0.0239(19) -0.0095(17)
O10 0.076(2) 0.089(3) 0.0533(18) -0.0104(17) -0.0072(16) -0.0229(17)
O11 0.058(2) 0.060(2) 0.107(2) -0.0051(19) 0.0299(17) -0.0063(16)
O12 0.066(3) 0.077(3) 0.124(6) -0.047(3) 0.017(3) -0.010(2)
N1 0.0395(17) 0.043(2) 0.054(2) 0.0003(18) 0.0017(15) -0.0033(16)
N2 0.0409(18) 0.044(2) 0.059(2) -0.0063(17) 0.0009(16) -0.0052(15)
C1 0.034(2) 0.054(3) 0.045(2) 0.004(2) 0.0072(18) 0.0001(19)
C2 0.055(3) 0.056(3) 0.042(3) 0.001(2) 0.012(2) -0.006(2)
C3 0.049(2) 0.066(3) 0.039(2) -0.008(2) 0.011(2) -0.008(2)
C4 0.044(2) 0.053(3) 0.042(2) -0.002(2) 0.0081(19) -0.002(2)
C5 0.068(3) 0.060(3) 0.048(3) 0.001(2) 0.019(2) -0.021(2)
C6 0.059(3) 0.060(3) 0.041(2) -0.007(2) 0.011(2) -0.004(2)
C7 0.048(2) 0.046(3) 0.039(2) -0.003(2) 0.0082(18) 0.000(2)
C8 0.039(2) 0.037(2) 0.052(3) 0.005(2) 0.005(2) 0.0007(18)
C9 0.059(3) 0.077(3) 0.061(3) 0.007(3) 0.000(2) -0.016(3)
C10 0.055(3) 0.090(4) 0.090(4) 0.009(3) -0.022(3) -0.007(3)
C11 0.060(3) 0.073(4) 0.119(5) 0.003(4) 0.013(4) -0.009(3)
C12 0.058(3) 0.087(4) 0.094(4) -0.016(3) 0.029(3) -0.014(3)
C13 0.050(3) 0.073(3) 0.068(3) -0.006(3) 0.009(2) -0.005(2)
C14 0.038(2) 0.055(3) 0.042(2) 0.007(2) 0.0009(17) -0.004(2)
C15 0.060(3) 0.056(3) 0.071(3) 0.013(3) 0.014(2) 0.001(2)
C16 0.065(3) 0.059(3) 0.082(3) -0.006(3) 0.012(3) 0.007(2)
C17 0.043(2) 0.071(3) 0.050(2) -0.001(3) 0.0030(19) -0.009(2)
C18 0.056(3) 0.058(3) 0.057(3) 0.000(2) 0.013(2) -0.011(2)
C19 0.056(3) 0.052(3) 0.060(3) -0.003(2) 0.009(2) -0.004(2)
C20 0.059(3) 0.108(4) 0.057(3) -0.010(3) 0.015(2) -0.012(3)
C21 0.041(2) 0.050(3) 0.052(3) -0.002(2) 0.000(2) -0.0051(19)
C22 0.047(3) 0.092(4) 0.083(3) -0.031(3) -0.007(2) 0.000(3)
C23 0.042(3) 0.098(4) 0.101(4) -0.017(4) 0.008(3) 0.003(3)
C24 0.073(4) 0.056(3) 0.073(4) -0.002(3) 0.023(3) 0.007(3)
C25 0.076(4) 0.105(4) 0.059(3) -0.024(3) 0.005(3) -0.006(3)
C26 0.056(3) 0.089(4) 0.069(3) -0.018(3) 0.001(3) -0.011(3)
C27 0.110(4) 0.098(5) 0.095(4) -0.008(3) 0.042(3) 0.024(3)
C28 0.034(2) 0.057(3) 0.075(3) -0.007(2) 0.006(2) 0.001(2)
C29 0.061(4) 0.095(5) 0.122(5) 0.001(4) 0.026(4) 0.016(3)
C30 0.064(3) 0.050(3) 0.077(3) 0.008(3) 0.011(3) 0.002(2)
C31 0.035(2) 0.045(3) 0.051(3) -0.009(2) 0.0043(19) 0.0018(18)
C32 0.045(2) 0.047(3) 0.041(2) -0.004(2) 0.0025(19) 0.002(2)
C33 0.045(2) 0.054(3) 0.044(3) -0.003(2) 0.0121(19) 0.001(2)
C34 0.035(2) 0.054(3) 0.042(2) -0.001(2) 0.0063(18) -0.0013(19)
C35 0.066(3) 0.062(3) 0.048(3) 0.005(2) 0.000(2) 0.002(2)
C36 0.055(2) 0.056(3) 0.042(3) -0.007(2) 0.011(2) -0.002(2)
C37 0.059(3) 0.043(3) 0.061(3) -0.010(2) 0.005(2) -0.014(2)
C38 0.076(3) 0.043(3) 0.087(4) -0.012(3) 0.022(3) 0.001(2)
C39 0.098(4) 0.061(3) 0.076(4) 0.005(3) 0.022(3) -0.017(3)
C40 0.071(3) 0.065(4) 0.090(4) -0.023(3) 0.030(3) -0.021(3)
C41 0.053(3) 0.093(4) 0.096(4) -0.026(4) 0.006(3) -0.008(3)
C42 0.045(3) 0.081(4) 0.076(3) -0.011(3) -0.002(2) -0.007(3)
C43 0.114(4) 0.110(5) 0.117(5) -0.016(4) 0.063(4) -0.016(4)
C44 0.050(2) 0.049(3) 0.049(2) 0.006(2) 0.006(2) 0.008(2)
C45 0.082(3) 0.048(3) 0.074(3) 0.015(3) 0.021(3) 0.008(3)
C46 0.079(3) 0.040(3) 0.103(4) 0.009(3) 0.026(3) 0.011(2)
C47 0.050(3) 0.054(3) 0.067(3) -0.017(3) 0.000(2) -0.003(2)
C48 0.074(3) 0.070(4) 0.062(3) 0.012(3) 0.022(3) 0.005(3)
C49 0.070(3) 0.051(3) 0.072(3) 0.022(3) 0.015(3) 0.021(2)
C50 0.069(3) 0.079(4) 0.092(4) -0.022(3) 0.023(3) 0.002(3)
C51 0.052(3) 0.049(3) 0.049(2) -0.003(2) 0.005(2) 0.007(2)
C52 0.051(3) 0.047(3) 0.045(2) 0.003(2) 0.005(2) 0.007(2)
C53 0.055(3) 0.062(3) 0.087(4) -0.020(3) 0.015(3) 0.001(2)
C54 0.060(3) 0.071(4) 0.130(5) -0.011(4) -0.001(3) -0.011(3)
C55 0.051(3) 0.094(4) 0.091(4) 0.019(3) 0.010(3) -0.011(3)
C56 0.057(3) 0.114(5) 0.062(3) 0.012(3) 0.011(3) 0.015(3)
C57 0.052(3) 0.088(4) 0.056(3) -0.005(3) 0.002(2) 0.002(2)
C58 0.056(3) 0.059(3) 0.064(3) 0.000(3) -0.002(2) -0.003(2)
C59 0.077(3) 0.077(4) 0.136(5) -0.036(4) 0.026(4) -0.013(3)
C60 0.072(3) 0.049(3) 0.088(3) -0.001(3) 0.006(3) -0.001(2)

loop_
_atom_type_symbol
_atom_type_description
_atom_type_scat_dispersion_real
_atom_type_scat_dispersion_imag
_atom_type_scat_source
C C 0.0033 0.0016 'International Tables Vol C Tables 4.2.6.8 and 6.1.1.4'
H H 0.0000 0.0000 'International Tables Vol C Tables 4.2.6.8 and 6.1.1.4'
N N 0.0061 0.0033 'International Tables Vol C Tables 4.2.6.8 and 6.1.1.4'
O O 0.0106 0.0060 'International Tables Vol C Tables 4.2.6.8 and 6.1.1.4'
S S 0.1246 0.1234 'International Tables Vol C Tables 4.2.6.8 and 6.1.1.4'

loop_
_geom_angle_atom_site_label_1
_geom_angle_atom_site_label_2
_geom_angle_atom_site_label_3
_geom_angle
O1 S1 O2 120.55(18)
O1 S1 N1 104.25(16)
O2 S1 N1 107.45(18)
O1 S1 C14 107.2(2)
O2 S1 C14 109.64(19)
N1 S1 C14 106.92(15)
O4 S2 O3 120.11(19)
O4 S2 N1 106.26(16)
O3 S2 N1 106.16(17)
O4 S2 C21 109.54(19)
O3 S2 C21 108.43(18)
N1 S2 C21 105.33(17)
O7 S3 O8 118.7(2)
O7 S3 N2 109.98(17)
O8 S3 N2 103.80(17)
O7 S3 C44 109.6(2)
O8 S3 C44 109.24(19)
N2 S3 C44 104.52(17)
O9 S4 O10 121.1(2)
O9 S4 N2 106.18(17)
O10 S4 N2 104.82(18)
O9 S4 C37 110.5(2)
O10 S4 C37 108.4(2)
N2 S4 C37 104.48(18)
C29 O5 C28 108.5(4)
C29 O6 C30 103.7(4)
C29 O6 H29C 41.0
C30 O6 H29C 133.6
C29 O6 H30D 133.7
C30 O6 H30D 39.8
H29C O6 H30D 134.9
C29 O6' C30 103(2)
C59 O11 C58 108.3(4)
C59 O12 C60 106.9(4)
C59 O12 H59C 43.0
C60 O12 H59C 131.6
C59 O12 H60C 132.1
C60 O12 H60C 40.8
H59C O12 H60C 122.9
C60 O12' C59 99.2(11)
C1 N1 S1 118.0(3)
C1 N1 S2 117.9(2)
S1 N1 S2 124.09(19)
C31 N2 S4 115.4(2)
C31 N2 S3 118.5(2)
S4 N2 S3 120.98(19)
C2 C1 C6 118.4(4)
C2 C1 N1 121.0(3)
C6 C1 N1 120.5(4)
C1 C2 C3 120.2(4)
C1 C2 H2B 119.9
C3 C2 H2B 119.9
C2 C3 C4 122.2(4)
C2 C3 H3B 118.9
C4 C3 H3B 118.9
C3 C4 C5 116.5(4)
C3 C4 C7 120.5(3)
C5 C4 C7 123.0(3)
C6 C5 C4 120.9(4)
C6 C5 H5A 119.6
C4 C5 H5A 119.6
C5 C6 C1 121.7(4)
C5 C6 H6A 119.2
C1 C6 H6A 119.2
C4 C7 C8 112.9(3)
C4 C7 C28 111.9(3)
C8 C7 C28 110.7(3)
C4 C7 H7A 107.0
C8 C7 H7A 107.0
C28 C7 H7A 107.0
C9 C8 C13 116.4(4)
C9 C8 C7 120.3(4)
C13 C8 C7 123.3(4)
C8 C9 C10 121.6(4)
C8 C9 H9B 119.2
C10 C9 H9B 119.2
C11 C10 C9 120.4(5)
C11 C10 H10B 119.8
C9 C10 H10B 119.8
C10 C11 C12 119.5(5)
C10 C11 H11A 120.3
C12 C11 H11A 120.3
C11 C12 C13 120.9(5)
C11 C12 H12A 119.5
C13 C12 H12A 119.5
C12 C13 C8 121.2(4)
C12 C13 H13A 119.4
C8 C13 H13A 119.4
C15 C14 C19 120.8(4)
C15 C14 S1 119.1(3)
C19 C14 S1 120.0(3)
C16 C15 C14 118.3(4)
C16 C15 H15A 120.8
C14 C15 H15A 120.8
C15 C16 C17 122.9(4)
C15 C16 H16A 118.5
C17 C16 H16A 118.5
C18 C17 C16 117.4(4)
C18 C17 C20 121.6(5)
C16 C17 C20 121.0(5)
C17 C18 C19 121.7(4)
C17 C18 H18A 119.1
C19 C18 H18A 119.1
C14 C19 C18 118.8(4)
C14 C19 H19A 120.6
C18 C19 H19A 120.6
C17 C20 H20A 109.5
C17 C20 H20B 109.5
H20A C20 H20B 109.5
C17 C20 H20C 109.5
H20A C20 H20C 109.5
H20B C20 H20C 109.5
C22 C21 C26 118.9(4)
C22 C21 S2 120.3(3)
C26 C21 S2 120.8(3)
C21 C22 C23 120.6(4)
C21 C22 H22A 119.7
C23 C22 H22A 119.7
C24 C23 C22 120.2(4)
C24 C23 H23A 119.9
C22 C23 H23A 119.9
C25 C24 C23 118.6(4)
C25 C24 C27 122.2(5)
C23 C24 C27 119.1(5)
C24 C25 C26 121.4(4)
C24 C25 H25A 119.3
C26 C25 H25A 119.3
C25 C26 C21 120.3(4)
C25 C26 H26A 119.9
C21 C26 H26A 119.9
C24 C27 H27A 109.5
C24 C27 H27B 109.5
H27A C27 H27B 109.5
C24 C27 H27C 109.5
H27A C27 H27C 109.5
H27B C27 H27C 109.5
O5 C28 C30 102.5(3)
O5 C28 C7 108.6(3)
C30 C28 C7 113.9(3)
O5 C28 H28A 110.5
C30 C28 H28A 110.5
C7 C28 H28A 110.5
O6' C29 O6 46.2(15)
O6' C29 O5 109.1(12)
O6 C29 O5 106.4(4)
O6' C29 H29A 66.6
O6 C29 H29A 110.5
O5 C29 H29A 110.5
O6' C29 H29B 138.8
O6 C29 H29B 110.5
O5 C29 H29B 110.5
H29A C29 H29B 108.6
O6' C29 H29C 109.7
O6 C29 H29C 67.8
O5 C29 H29C 110.0
H29A C29 H29C 138.0
H29B C29 H29C 45.0
O6' C29 H29D 109.6
O6 C29 H29D 141.9
O5 C29 H29D 110.1
H29A C29 H29D 45.8
H29B C29 H29D 66.2
H29C C29 H29D 108.3
O6 C30 O6' 42.8(13)
O6 C30 C28 103.9(4)
O6' C30 C28 102.1(11)
O6 C30 H30A 111.0
O6' C30 H30A 143.0
C28 C30 H30A 111.0
O6 C30 H30B 111.0
O6' C30 H30B 72.2
C28 C30 H30B 111.0
H30A C30 H30B 109.0
O6 C30 H30C 141.2
O6' C30 H30C 111.7
C28 C30 H30C 111.2
H30A C30 H30C 71.4
H30B C30 H30C 40.8
O6 C30 H30D 71.0
O6' C30 H30D 111.2
C28 C30 H30D 111.3
H30A C30 H30D 41.4
H30B C30 H30D 135.6
H30C C30 H30D 109.2
C36 C31 C32 120.7(4)
C36 C31 N2 118.6(4)
C32 C31 N2 120.6(4)
C33 C32 C31 119.5(4)
C33 C32 H32A 120.2
C31 C32 H32A 120.2
C32 C33 C34 122.0(4)
C32 C33 H33A 119.0
C34 C33 H33A 119.0
C33 C34 C35 117.7(4)
C33 C34 C51 119.7(3)
C35 C34 C51 122.6(4)
C34 C35 C36 121.9(4)
C34 C35 H35A 119.1
C36 C35 H35A 119.1
C31 C36 C35 118.2(4)
C31 C36 H36A 120.9
C35 C36 H36A 120.9
C42 C37 C38 121.3(4)
C42 C37 S4 119.1(4)
C38 C37 S4 119.6(4)
C37 C38 C39 118.7(5)
C37 C38 H38A 120.7
C39 C38 H38A 120.7
C40 C39 C38 121.7(5)
C40 C39 H39A 119.2
C38 C39 H39A 119.2
C41 C40 C39 118.3(5)
C41 C40 C43 120.3(5)
C39 C40 C43 121.4(6)
C40 C41 C42 121.2(5)
C40 C41 H41A 119.4
C42 C41 H41A 119.4
C37 C42 C41 118.8(5)
C37 C42 H42A 120.6
C41 C42 H42A 120.6
C40 C43 H43A 109.5
C40 C43 H43B 109.5
H43A C43 H43B 109.5
C40 C43 H43C 109.5
H43A C43 H43C 109.5
H43B C43 H43C 109.5
C49 C44 C45 120.8(4)
C49 C44 S3 119.6(3)
C45 C44 S3 119.2(3)
C44 C45 C46 118.3(4)
C44 C45 H45A 120.9
C46 C45 H45A 120.9
C47 C46 C45 122.4(4)
C47 C46 H46A 118.8
C45 C46 H46A 118.8
C48 C47 C46 117.9(4)
C48 C47 C50 121.3(5)
C46 C47 C50 120.8(4)
C47 C48 C49 120.8(4)
C47 C48 H48A 119.6
C49 C48 H48A 119.6
C44 C49 C48 119.7(4)
C44 C49 H49A 120.1
C48 C49 H49A 120.1
C47 C50 H50A 109.5
C47 C50 H50B 109.5
H50A C50 H50B 109.5
C47 C50 H50C 109.5
H50A C50 H50C 109.5
H50B C50 H50C 109.5
C58 C51 C34 113.7(3)
C58 C51 C52 112.1(3)
C34 C51 C52 111.9(3)
C58 C51 H51A 106.2
C34 C51 H51A 106.2
C52 C51 H51A 106.2
C57 C52 C53 116.9(4)
C57 C52 C51 120.6(4)
C53 C52 C51 122.5(4)
C52 C53 C54 120.7(4)
C52 C53 H53A 119.6
C54 C53 H53A 119.6
C55 C54 C53 121.2(5)
C55 C54 H54A 119.4
C53 C54 H54A 119.4
C54 C55 C56 119.3(5)
C54 C55 H55A 120.4
C56 C55 H55A 120.4
C55 C56 C57 119.3(5)
C55 C56 H56A 120.4
C57 C56 H56A 120.4
C52 C57 C56 122.5(4)
C52 C57 H57A 118.7
C56 C57 H57A 118.7
O11 C58 C51 110.9(3)
O11 C58 C60 102.5(3)
C51 C58 C60 114.6(4)
O11 C58 H58A 109.5
C51 C58 H58A 109.5
C60 C58 H58A 109.5
O12 C59 O11 110.5(4)
O12 C59 O12' 44.8(6)
O11 C59 O12' 97.9(7)
O12 C59 H59A 109.6
O11 C59 H59A 109.6
O12' C59 H59A 74.5
O12 C59 H59B 109.6
O11 C59 H59B 109.6
O12' C59 H59B 149.0
H59A C59 H59B 108.1
O12 C59 H59C 67.2
O11 C59 H59C 112.0
O12' C59 H59C 111.8
H59A C59 H59C 136.4
H59B C59 H59C 44.7
O12 C59 H59D 133.9
O11 C59 H59D 112.4
O12' C59 H59D 112.5
H59A C59 H59D 39.2
H59B C59 H59D 70.6
H59C C59 H59D 109.9
O12' C60 O12 50.1(8)
O12' C60 C58 103.8(8)
O12 C60 C58 103.2(4)
O12' C60 H60A 143.9
O12 C60 H60A 111.1
C58 C60 H60A 111.1
O12' C60 H60B 64.4
O12 C60 H60B 111.1
C58 C60 H60B 111.1
H60A C60 H60B 109.1
O12' C60 H60C 109.5
O12 C60 H60C 63.0
C58 C60 H60C 110.6
H60A C60 H60C 49.6
H60B C60 H60C 138.0
O12' C60 H60D 112.7
O12 C60 H60D 145.0
C58 C60 H60D 111.1
H60A C60 H60D 62.7
H60B C60 H60D 49.9
H60C C60 H60D 109.0

loop_
_geom_bond_atom_site_label_1
_geom_bond_atom_site_label_2
_geom_bond_distance
S1 O1 1.419(3)
S1 O2 1.421(3)
S1 N1 1.679(3)
S1 C14 1.760(4)
S2 O4 1.417(3)
S2 O3 1.424(3)
S2 N1 1.680(3)
S2 C21 1.750(4)
S3 O7 1.417(3)
S3 O8 1.426(3)
S3 N2 1.689(3)
S3 C44 1.752(4)
S4 O9 1.422(3)
S4 O10 1.429(3)
S4 N2 1.685(3)
S4 C37 1.752(4)
O5 C29 1.388(6)
O5 C28 1.419(4)
O6 C29 1.387(7)
O6 C30 1.403(5)
O6 H29C 1.3560
O6 H30D 1.4194
O6' C29 1.31(3)
O6' C30 1.50(3)
O11 C59 1.370(6)
O11 C58 1.437(5)
O12 C59 1.322(6)
O12 C60 1.426(6)
O12 H59C 1.2985
O12 H60C 1.3091
O12' C60 1.271(15)
O12' C59 1.613(17)
N1 C1 1.436(5)
N2 C31 1.449(5)
C1 C2 1.367(5)
C1 C6 1.380(5)
C2 C3 1.370(5)
C2 H2B 0.9300
C3 C4 1.390(5)
C3 H3B 0.9300
C4 C5 1.395(5)
C4 C7 1.508(5)
C5 C6 1.359(5)
C5 H5A 0.9300
C6 H6A 0.9300
C7 C8 1.515(5)
C7 C28 1.524(5)
C7 H7A 0.9800
C8 C9 1.375(5)
C8 C13 1.388(5)
C9 C10 1.395(6)
C9 H9B 0.9300
C10 C11 1.345(7)
C10 H10B 0.9300
C11 C12 1.350(6)
C11 H11A 0.9300
C12 C13 1.383(6)
C12 H12A 0.9300
C13 H13A 0.9300
C14 C15 1.372(6)
C14 C19 1.374(5)
C15 C16 1.366(6)
C15 H15A 0.9300
C16 C17 1.371(6)
C16 H16A 0.9300
C17 C18 1.364(6)
C17 C20 1.500(5)
C18 C19 1.384(5)
C18 H18A 0.9300
C19 H19A 0.9300
C20 H20A 0.9600
C20 H20B 0.9600
C20 H20C 0.9600
C21 C22 1.358(5)
C21 C26 1.364(6)
C22 C23 1.372(6)
C22 H22A 0.9300
C23 C24 1.364(6)
C23 H23A 0.9300
C24 C25 1.354(6)
C24 C27 1.511(6)
C25 C26 1.356(6)
C25 H25A 0.9300
C26 H26A 0.9300
C27 H27A 0.9600
C27 H27B 0.9600
C27 H27C 0.9600
C28 C30 1.511(6)
C28 H28A 0.9800
C29 H29A 0.9700
C29 H29B 0.9700
C29 H29C 0.9599
C29 H29D 0.9600
C30 H30A 0.9700
C30 H30B 0.9700
C30 H30C 0.9599
C30 H30D 0.9599
C31 C36 1.367(5)
C31 C32 1.383(5)
C32 C33 1.363(5)
C32 H32A 0.9300
C33 C34 1.364(5)
C33 H33A 0.9300
C34 C35 1.387(5)
C34 C51 1.526(5)
C35 C36 1.388(6)
C35 H35A 0.9300
C36 H36A 0.9300
C37 C42 1.365(6)
C37 C38 1.370(6)
C38 C39 1.375(6)
C38 H38A 0.9300
C39 C40 1.373(7)
C39 H39A 0.9300
C40 C41 1.371(7)
C40 C43 1.505(6)
C41 C42 1.385(6)
C41 H41A 0.9300
C42 H42A 0.9300
C43 H43A 0.9600
C43 H43B 0.9600
C43 H43C 0.9600
C44 C49 1.355(5)
C44 C45 1.357(5)
C45 C46 1.374(6)
C45 H45A 0.9300
C46 C47 1.363(6)
C46 H46A 0.9300
C47 C48 1.359(6)
C47 C50 1.523(6)
C48 C49 1.380(6)
C48 H48A 0.9300
C49 H49A 0.9300
C50 H50A 0.9600
C50 H50B 0.9600
C50 H50C 0.9600
C51 C58 1.501(5)
C51 C52 1.530(5)
C51 H51A 0.9800
C52 C57 1.361(5)
C52 C53 1.372(6)
C53 C54 1.380(6)
C53 H53A 0.9300
C54 C55 1.352(7)
C54 H54A 0.9300
C55 C56 1.353(7)
C55 H55A 0.9300
C56 C57 1.388(6)
C56 H56A 0.9300
C57 H57A 0.9300
C58 C60 1.519(6)
C58 H58A 0.9800
C59 H59A 0.9700
C59 H59B 0.9700
C59 H59C 0.9601
C59 H59D 0.9599
C60 H60A 0.9700
C60 H60B 0.9700
C60 H60C 0.9601
C60 H60D 0.9601

loop_
_geom_torsion_atom_site_label_1
_geom_torsion_atom_site_label_2
_geom_torsion_atom_site_label_3
_geom_torsion_atom_site_label_4
_geom_torsion
O1 S1 N1 C1 17.1(3)
O2 S1 N1 C1 146.1(3)
C14 S1 N1 C1 -96.2(3)
O1 S1 N1 S2 -160.6(2)
O2 S1 N1 S2 -31.6(3)
C14 S1 N1 S2 86.0(3)
O4 S2 N1 C1 165.4(3)
O3 S2 N1 C1 36.5(3)
C21 S2 N1 C1 -78.4(3)
O4 S2 N1 S1 -16.8(3)
O3 S2 N1 S1 -145.8(2)
C21 S2 N1 S1 99.3(2)
O9 S4 N2 C31 180.0(3)
O10 S4 N2 C31 -50.8(3)
C37 S4 N2 C31 63.1(3)
O9 S4 N2 S3 25.6(3)
O10 S4 N2 S3 154.9(2)
C37 S4 N2 S3 -91.3(3)
O7 S3 N2 C31 -108.8(3)
O8 S3 N2 C31 19.2(3)
C44 S3 N2 C31 133.7(3)
O7 S3 N2 S4 44.8(3)
O8 S3 N2 S4 172.8(2)
C44 S3 N2 S4 -72.7(3)
S1 N1 C1 C2 102.0(4)
S2 N1 C1 C2 -80.1(4)
S1 N1 C1 C6 -76.4(4)
S2 N1 C1 C6 101.5(4)
C6 C1 C2 C3 -0.9(6)
N1 C1 C2 C3 -179.5(3)
C1 C2 C3 C4 1.7(6)
C2 C3 C4 C5 -0.8(6)
C2 C3 C4 C7 178.3(3)
C3 C4 C5 C6 -0.7(6)
C7 C4 C5 C6 -179.9(4)
C4 C5 C6 C1 1.5(6)
C2 C1 C6 C5 -0.6(6)
N1 C1 C6 C5 177.9(4)
C3 C4 C7 C8 116.8(4)
C5 C4 C7 C8 -64.1(5)
C3 C4 C7 C28 -117.5(4)
C5 C4 C7 C28 61.6(5)
C4 C7 C8 C9 -109.8(4)
C28 C7 C8 C9 123.8(4)
C4 C7 C8 C13 71.0(5)
C28 C7 C8 C13 -55.3(5)
C13 C8 C9 C10 -1.9(6)
C7 C8 C9 C10 178.9(4)
C8 C9 C10 C11 0.9(8)
C9 C10 C11 C12 -0.7(8)
C10 C11 C12 C13 1.6(8)
C11 C12 C13 C8 -2.7(8)
C9 C8 C13 C12 2.8(6)
C7 C8 C13 C12 -178.0(4)
O1 S1 C14 C15 -5.0(4)
O2 S1 C14 C15 -137.5(3)
N1 S1 C14 C15 106.3(3)
O1 S1 C14 C19 171.7(3)
O2 S1 C14 C19 39.2(3)
N1 S1 C14 C19 -77.0(3)
C19 C14 C15 C16 -1.0(6)
S1 C14 C15 C16 175.7(3)
C14 C15 C16 C17 1.5(7)
C15 C16 C17 C18 -1.8(6)
C15 C16 C17 C20 179.1(4)
C16 C17 C18 C19 1.5(6)
C20 C17 C18 C19 -179.4(4)
C15 C14 C19 C18 0.7(6)
S1 C14 C19 C18 -175.9(3)
C17 C18 C19 C14 -1.0(6)
O4 S2 C21 C22 -145.8(4)
O3 S2 C21 C22 -13.0(4)
N1 S2 C21 C22 100.3(4)
O4 S2 C21 C26 31.4(4)
O3 S2 C21 C26 164.2(4)
N1 S2 C21 C26 -82.5(4)
C26 C21 C22 C23 -1.9(7)
S2 C21 C22 C23 175.3(4)
C21 C22 C23 C24 0.0(8)
C22 C23 C24 C25 2.3(8)
C22 C23 C24 C27 -178.1(5)
C23 C24 C25 C26 -2.7(8)
C27 C24 C25 C26 177.6(5)
C24 C25 C26 C21 0.8(8)
C22 C21 C26 C25 1.5(7)
S2 C21 C26 C25 -175.7(4)
C29 O5 C28 C30 0.2(5)
C29 O5 C28 C7 121.1(4)
C4 C7 C28 O5 50.1(5)
C8 C7 C28 O5 177.1(3)
C4 C7 C28 C30 163.7(3)
C8 C7 C28 C30 -69.4(4)
C30 O6' C29 O6 56.3(16)
C30 O6' C29 O5 -38(2)
C30 O6 C29 O6' -62.9(16)
C30 O6 C29 O5 38.1(6)
C28 O5 C29 O6' 25.1(19)
C28 O5 C29 O6 -23.5(6)
C29 O6 C30 O6' 56.0(16)
C29 O6 C30 C28 -37.0(5)
C29 O6' C30 O6 -60.9(19)
C29 O6' C30 C28 37(2)
O5 C28 C30 O6 22.5(5)
C7 C28 C30 O6 -94.6(4)
O5 C28 C30 O6' -21.4(16)
C7 C28 C30 O6' -138.5(16)
S4 N2 C31 C36 81.8(4)
S3 N2 C31 C36 -123.1(3)
S4 N2 C31 C32 -95.3(4)
S3 N2 C31 C32 59.7(4)
C36 C31 C32 C33 -1.8(6)
N2 C31 C32 C33 175.3(3)
C31 C32 C33 C34 -0.1(6)
C32 C33 C34 C35 0.4(5)
C32 C33 C34 C51 -177.4(3)
C33 C34 C35 C36 1.0(6)
C51 C34 C35 C36 178.7(4)
C32 C31 C36 C35 3.1(6)
N2 C31 C36 C35 -174.1(3)
C34 C35 C36 C31 -2.7(6)
O9 S4 C37 C42 158.9(3)
O10 S4 C37 C42 24.1(4)
N2 S4 C37 C42 -87.2(4)
O9 S4 C37 C38 -23.2(4)
O10 S4 C37 C38 -158.0(3)
N2 S4 C37 C38 90.6(4)
C42 C37 C38 C39 -1.1(7)
S4 C37 C38 C39 -178.9(3)
C37 C38 C39 C40 1.9(7)
C38 C39 C40 C41 -0.5(7)
C38 C39 C40 C43 179.2(5)
C39 C40 C41 C42 -1.8(7)
C43 C40 C41 C42 178.5(5)
C38 C37 C42 C41 -1.1(7)
S4 C37 C42 C41 176.7(3)
C40 C41 C42 C37 2.5(7)
O7 S3 C44 C49 170.2(3)
O8 S3 C44 C49 38.5(4)
N2 S3 C44 C49 -72.0(4)
O7 S3 C44 C45 -3.0(4)
O8 S3 C44 C45 -134.6(3)
N2 S3 C44 C45 114.8(3)
C49 C44 C45 C46 -0.6(7)
S3 C44 C45 C46 172.4(4)
C44 C45 C46 C47 1.7(7)
C45 C46 C47 C48 -1.6(7)
C45 C46 C47 C50 -179.2(4)
C46 C47 C48 C49 0.4(7)
C50 C47 C48 C49 178.0(4)
C45 C44 C49 C48 -0.5(7)
S3 C44 C49 C48 -173.5(3)
C47 C48 C49 C44 0.6(7)
C33 C34 C51 C58 -148.6(4)
C35 C34 C51 C58 33.7(5)
C33 C34 C51 C52 83.2(4)
C35 C34 C51 C52 -94.5(4)
C58 C51 C52 C57 94.8(5)
C34 C51 C52 C57 -136.1(4)
C58 C51 C52 C53 -83.9(5)
C34 C51 C52 C53 45.1(5)
C57 C52 C53 C54 1.0(7)
C51 C52 C53 C54 179.8(4)
C52 C53 C54 C55 -0.5(8)
C53 C54 C55 C56 0.3(8)
C54 C55 C56 C57 -0.7(8)
C53 C52 C57 C56 -1.4(7)
C51 C52 C57 C56 179.8(4)
C55 C56 C57 C52 1.3(7)
C59 O11 C58 C51 117.7(4)
C59 O11 C58 C60 -5.1(5)
C34 C51 C58 O11 44.4(5)
C52 C51 C58 O11 172.5(3)
C34 C51 C58 C60 160.0(3)
C52 C51 C58 C60 -71.9(4)
C60 O12 C59 O11 27.7(7)
C60 O12 C59 O12' -52.5(8)
C58 O11 C59 O12 -13.7(7)
C58 O11 C59 O12' 30.8(8)
C60 O12' C59 O12 59.7(10)
C60 O12' C59 O11 -51.6(12)
C59 O12' C60 O12 -47.3(7)
C59 O12' C60 C58 48.5(11)
C59 O12 C60 O12' 67.7(9)
C59 O12 C60 C58 -29.3(6)
O11 C58 C60 O12' -31.3(11)
C51 C58 C60 O12' -151.6(10)
O11 C58 C60 O12 20.3(5)
C51 C58 C60 O12 -100.0(5)
